data_2007050
loop_
_publ_author_name
'Wang, Zuoxiang'
'Bai, Zhiping'
'Yang, Jiaxiang'
'Okamoto, Ken-ichi'
'You, Xiaozeng'

_publ_contact_author
;
Dr. Zhiping Bai
Coordination Chemistry Institute &
State Key Laboratory of Coordination Chemistry
Nanjing University
Nanjing 210093
People's Republic of China
;
_publ_section_title
;
 3,5-Bis(2-pyridyl)-4-<i>p</i>-chlorophenyl-4<i>H</i>-1,2,4-triazole
;
_journal_issue 3
_journal_name_full 'Acta Crystallographica Section C'
_journal_page_first 438
_journal_page_last 439
_journal_paper_doi 10.1107/S0108270197014625
_journal_volume 54
_journal_year 1998
_chemical_formula_moiety 'C18 H12 Cl N5 '
_chemical_formula_sum 'C18 H12 Cl N5'
_chemical_formula_weight 333.78
_space_group_IT_number 2
_symmetry_cell_setting triclinic
_symmetry_space_group_name_Hall '-P 1'
_symmetry_space_group_name_H-M 'P -1'
_audit_creation_method 'from TEXRAY.INF file'
_cell_angle_alpha 97.890(10)
_cell_angle_beta 110.715(9)
_cell_angle_gamma 100.44(2)
_cell_formula_units_Z 2
_cell_length_a 8.949(2)
_cell_length_b 11.593(2)
_cell_length_c 8.6175(9)
_cell_measurement_reflns_used 25
_cell_measurement_temperature 296.2
_cell_measurement_theta_max 14.9
_cell_measurement_theta_min 14.4
_cell_volume 802.4(3)
_computing_cell_refinement 'Rigaku/AFC Diffractometer Control Software'
_computing_data_collection
; Rigaku/AFC Diffractometer Control Software (Molecular Structure Corporation,
1995a)
;
_computing_data_reduction 'TEXSAN (Molecular Structure Corporation, 1995b)'
_computing_molecular_graphics 'SHELXTL (Siemens, 1994)'
_computing_publication_material TEXSAN
_computing_structure_refinement TEXSAN
_computing_structure_solution 'DIRDIF92 (Beuskens, 1992)'
_diffrn_ambient_temperature 296.2
_diffrn_measurement_device 'Rigaku AFC7S'
_diffrn_measurement_method \w-2\q
_diffrn_radiation_monochromator graphite
_diffrn_radiation_source 'Rigaku sealed tube'
_diffrn_radiation_type 'Mo K\a'
_diffrn_radiation_wavelength 0.7107
_diffrn_reflns_av_R_equivalents 2.26
_diffrn_reflns_av_sigmaI/netI 0.074
_diffrn_reflns_limit_h_max 11
_diffrn_reflns_limit_h_min 0
_diffrn_reflns_limit_k_max 14
_diffrn_reflns_limit_k_min -15
_diffrn_reflns_limit_l_max 10
_diffrn_reflns_limit_l_min -11
_diffrn_reflns_number 3910
_diffrn_reflns_reduction_process 'Lp corrections applied'
_diffrn_reflns_theta_max 27.49
_diffrn_reflns_theta_min 2.51
_diffrn_standards_decay_% 2.43
_diffrn_standards_interval_count 150
_diffrn_standards_number 3
_exptl_absorpt_coefficient_mu 0.24
_exptl_absorpt_correction_T_max 0.998
_exptl_absorpt_correction_T_min 0.949
_exptl_absorpt_correction_type '\y scans (North, Phillips & Mathews, 1968)'
_exptl_crystal_colour white
_exptl_crystal_density_diffrn 1.381
_exptl_crystal_density_meas ?
_exptl_crystal_description block
_exptl_crystal_F_000 334
_exptl_crystal_size_max 0.30
_exptl_crystal_size_mid 0.25
_exptl_crystal_size_min 0.13
_refine_diff_density_max 0.150
_refine_diff_density_min -0.180
_refine_ls_extinction_coef 0.039(6)
_refine_ls_extinction_method 'Zachariasen (1967) type 2 Gaussian isotropic'
_refine_ls_goodness_of_fit_obs 1.282
_refine_ls_hydrogen_treatment 'H atoms included but not refined'
_refine_ls_matrix_type full
_refine_ls_number_constraints 0
_refine_ls_number_parameters 218
_refine_ls_number_reflns 2228
_refine_ls_number_restraints 0
_refine_ls_R_factor_obs .0380
_refine_ls_shift/esd_max 0.006
_refine_ls_shift/esd_mean 0.001
_refine_ls_structure_factor_coef F
_refine_ls_weighting_details 'w = 1/[\s^2^(Fo) + 0.00063|Fo|^2^]'
_refine_ls_weighting_scheme calc
_refine_ls_wR_factor_obs .0515
_reflns_number_observed 2228
_reflns_number_total 3906
_reflns_observed_criterion >1.5sigma(I)
_cod_data_source_file ab1519.cif
_cod_data_source_block bpct
_cod_depositor_comments
;
The following automatic conversions were performed:

'_exptl_crystal_density_meas' value 'not measured' was changed to '?'
- the value is perceived as not measured.

Automatic conversion script
Id: cif_fix_values 3008 2015-01-20 13:52:24Z robertas 

The following automatic conversions were performed:

'_refine_ls_weighting_scheme' value 'w = 1/[\s^2^(Fo) +
0.00063|Fo|^2^]' was changed to 'calc'. New tag
'_refine_ls_weighting_details' was created. The value of the new tag
was set to 'w = 1/[\s^2^(Fo) + 0.00063|Fo|^2^]'.

Automatic conversion script
Id: cif_fix_values 3143 2015-03-26 13:38:13Z robertas 
;
_cod_original_cell_volume 802.5(3)
_cod_original_sg_symbol_H-M 'P -1 '
_cod_original_formula_sum 'C18 H12 Cl N5 '
_cod_database_code 2007050

loop_
_symmetry_equiv_pos_as_xyz
'  +x,  +y,  +z'
'  -x,  -y,  -z'

loop_
_atom_site_aniso_label
_atom_site_aniso_U_11
_atom_site_aniso_U_22
_atom_site_aniso_U_33
_atom_site_aniso_U_12
_atom_site_aniso_U_13
_atom_site_aniso_U_23
Cl(1) .1084(6) .0608(4) .0899(5) .0468(4) .0480(4) .0315(3)
N(1) .0650(10) .0590(10) .0620(10) .0090(10) .0200(10) .0069(9)
N(2) .0490(10) .0404(9) .0550(10) .0131(8) .0224(9) .0099(7)
N(3) .0740(10) .0460(10) .0780(10) .0220(10) .0340(10) .0187(10)
N(4) .0670(10) .0520(10) .0800(10) .0250(10) .0290(10) .0220(10)
N(5) .0530(10) .0540(10) .0820(10) .0126(10) .0230(10) .0091(10)
C(1) .076(2) .081(2) .067(2) .013(2) .018(2) .0050(10)
C(2) .070(2) .097(2) .088(2) -.009(2) .024(2) -.013(2)
C(3) .087(2) .073(2) .104(2) -.022(2) .047(2) -.011(2)
C(4) .079(2) .0520(10) .079(2) .0030(10) .044(2) .0050(10)
C(5) .0610(10) .0450(10) .0580(10) .0100(10) .0310(10) .0010(10)
C(6) .0630(10) .0390(10) .0600(10) .0140(10) .0350(10) .0122(9)
C(7) .0530(10) .0510(10) .0570(10) .0210(10) .0240(10) .0143(10)
C(8) .0540(10) .0570(10) .0520(10) .0190(10) .0220(10) .0160(10)
C(9) .056(2) .077(2) .0610(10) .0290(10) .0140(10) .0140(10)
C(10) .0490(10) .100(2) .070(2) .023(2) .0130(10) .011(2)
C(11) .053(2) .088(2) .073(2) -.0020(10) .0150(10) .0050(10)
C(12) .062(2) .0600(10) .088(2) .0070(10) .0230(10) .0070(10)
C(13) .0400(10) .0363(10) .0490(10) .0091(8) .0157(9) .0071(8)
C(14) .0670(10) .0470(10) .0570(10) .0170(10) .0360(10) .0096(10)
C(15) .071(2) .0470(10) .0540(10) .0170(10) .0320(10) .0160(10)
C(16) .0510(10) .0380(10) .0560(10) .0119(9) .0170(10) .0097(9)
C(17) .0560(10) .0450(10) .0550(10) .0182(10) .0270(10) .0093(9)
C(18) .0520(10) .0500(10) .0500(10) .0155(10) .0230(10) .0132(9)

loop_
_atom_site_label
_atom_site_fract_x
_atom_site_fract_y
_atom_site_fract_z
_atom_site_U_iso_or_equiv
_atom_site_thermal_displace_type
_atom_site_calc_flag
_atom_site_calc_attached_atom
_atom_site_refinement_flags
_atom_site_occupancy
Cl(1) .18026(10) .46836(6) .33178(9) .0787(2) Uani d . . 1.00
N(1) .2246(3) .9978(2) .4849(3) .0648(6) Uani d . . 1.00
N(2) -.0785(2) .89200(10) .1798(2) .0474(5) Uani d . . 1.00
N(3) -.0894(3) 1.0776(2) .1609(3) .0634(6) Uani d . . 1.00
N(4) -.2399(3) 1.0025(2) .0537(3) .0638(6) Uani d . . 1.00
N(5) -.3426(2) .6807(2) -.0564(3) .0647(6) Uani d . . 1.00
C(1) .3741(4) 1.0450(3) .6060(3) .0796(9) Uani d . . 1.00
C(2) .4745(4) 1.1517(3) .6149(4) .0950(10) Uani d . . 1.00
C(3) .4187(4) 1.2149(3) .4916(5) .0940(10) Uani d . . 1.00
C(4) .2655(4) 1.1693(2) .3646(3) .0692(8) Uani d . . 1.00
C(5) .1730(3) 1.0601(2) .3655(3) .0538(6) Uani d . . 1.00
C(6) .0054(3) 1.0108(2) .2353(3) .0507(6) Uani d . . 1.00
C(7) -.2318(3) .8920(2) .0673(3) .0517(6) Uani d . . 1.00
C(8) -.3736(3) .7877(2) -.0217(3) .0526(6) Uani d . . 1.00
C(9) -.5316(3) .8039(2) -.0687(3) .0655(8) Uani d . . 1.00
C(10) -.6629(3) .7070(3) -.1537(4) .0761(9) Uani d . . 1.00
C(11) -.6331(3) .5966(3) -.1898(3) .0779(9) Uani d . . 1.00
C(12) -.4727(3) .5883(2) -.1386(4) .0740(8) Uani d . . 1.00
C(13) -.0146(2) .7891(2) .2188(3) .0426(5) Uani d . . 1.00
C(14) -.0243(3) .7442(2) .3553(3) .0534(6) Uani d . . 1.00
C(15) .0374(3) .6458(2) .3915(3) .0541(6) Uani d . . 1.00
C(16) .1060(3) .5939(2) .2894(3) .0494(6) Uani d . . 1.00
C(17) .1157(3) .6386(2) .1522(3) .0500(6) Uani d . . 1.00
C(18) .0559(3) .7382(2) .1174(3) .0490(6) Uani d . . 1.00
H(1) .4136 1.0018 .6917 .0955 Uiso calc . . 1.00
H(2) .5803 1.1815 .7043 .1140 Uiso calc . . 1.00
H(3) .4856 1.2894 .4945 .1129 Uiso calc . . 1.00
H(4) .2238 1.2114 .2781 .0830 Uiso calc . . 1.00
H(5) -.5487 .8815 -.0421 .0787 Uiso calc . . 1.00
H(6) -.7726 .7159 -.1871 .0913 Uiso calc . . 1.00
H(7) -.7216 .5275 -.2490 .0936 Uiso calc . . 1.00
H(8) -.4534 .5113 -.1636 .0888 Uiso calc . . 1.00
H(9) -.0730 .7806 .4242 .0641 Uiso calc . . 1.00
H(10) .0325 .6144 .4863 .0649 Uiso calc . . 1.00
H(11) .1629 .6015 .0822 .0600 Uiso calc . . 1.00
H(12) .0634 .7710 .0246 .0588 Uiso calc . . 1.00

loop_
_atom_type_symbol
_atom_type_scat_dispersion_real
_atom_type_scat_dispersion_imag
_atom_type_scat_source
C 0.003 0.002
;
International Tables for Crystallography
(1992, Vol. C, Tables 4.2.6.8 and 6.1.1.1)
;
H 0.000 0.000
;
International Tables for Crystallography
(1992, Vol. C, Table 6.1.1.2)
;
N 0.006 0.003
;
International Tables for Crystallography
(1992, Vol. C, Tables 4.2.6.8 and 6.1.1.1)
;
Cl 0.148 0.159
;
International Tables for Crystallography
(1992, Vol. C, Tables 4.2.6.8 and 6.1.1.1)
;

loop_
_geom_angle_atom_site_label_1
_geom_angle_atom_site_label_2
_geom_angle_atom_site_label_3
_geom_angle_site_symmetry_1
_geom_angle_site_symmetry_2
_geom_angle_site_symmetry_3
_geom_angle
_geom_angle_publ_flag
C(1) N(1) C(5) 1_555 1_555 1_555 116.6(2) ?
C(6) N(2) C(7) 1_555 1_555 1_555 104.7(2) yes
C(6) N(2) C(13) 1_555 1_555 1_555 127.5(2) ?
C(7) N(2) C(13) 1_555 1_555 1_555 127.5(2) ?
N(4) N(3) C(6) 1_555 1_555 1_555 107.9(2) yes
N(3) N(4) C(7) 1_555 1_555 1_555 107.3(2) yes
C(8) N(5) C(12) 1_555 1_555 1_555 116.5(2) ?
N(1) C(1) C(2) 1_555 1_555 1_555 124.2(3) ?
N(1) C(1) H(1) 1_555 1_555 1_555 117.9(3) no
C(2) C(1) H(1) 1_555 1_555 1_555 117.9(3) no
C(1) C(2) C(3) 1_555 1_555 1_555 118.4(3) ?
C(1) C(2) H(2) 1_555 1_555 1_555 120.8(4) no
C(3) C(2) H(2) 1_555 1_555 1_555 120.8(4) no
C(2) C(3) C(4) 1_555 1_555 1_555 119.2(3) ?
C(2) C(3) H(3) 1_555 1_555 1_555 120.4(4) no
C(4) C(3) H(3) 1_555 1_555 1_555 120.4(4) no
C(3) C(4) C(5) 1_555 1_555 1_555 118.2(3) ?
C(3) C(4) H(4) 1_555 1_555 1_555 120.9(3) no
C(5) C(4) H(4) 1_555 1_555 1_555 120.9(3) no
N(1) C(5) C(4) 1_555 1_555 1_555 123.4(2) ?
N(1) C(5) C(6) 1_555 1_555 1_555 116.8(2) ?
C(4) C(5) C(6) 1_555 1_555 1_555 119.7(2) ?
N(2) C(6) N(3) 1_555 1_555 1_555 109.9(2) yes
N(2) C(6) C(5) 1_555 1_555 1_555 126.4(2) yes
N(3) C(6) C(5) 1_555 1_555 1_555 123.6(2) yes
N(2) C(7) N(4) 1_555 1_555 1_555 110.1(2) yes
N(2) C(7) C(8) 1_555 1_555 1_555 127.1(2) yes
N(4) C(7) C(8) 1_555 1_555 1_555 122.7(2) yes
N(5) C(8) C(7) 1_555 1_555 1_555 117.7(2) ?
N(5) C(8) C(9) 1_555 1_555 1_555 122.9(2) ?
C(7) C(8) C(9) 1_555 1_555 1_555 119.4(2) ?
C(8) C(9) C(10) 1_555 1_555 1_555 119.2(2) ?
C(8) C(9) H(5) 1_555 1_555 1_555 120.4(3) no
C(10) C(9) H(5) 1_555 1_555 1_555 120.4(3) no
C(9) C(10) C(11) 1_555 1_555 1_555 118.6(2) ?
C(9) C(10) H(6) 1_555 1_555 1_555 120.7(3) no
C(11) C(10) H(6) 1_555 1_555 1_555 120.7(3) no
C(10) C(11) C(12) 1_555 1_555 1_555 118.5(3) ?
C(10) C(11) H(7) 1_555 1_555 1_555 120.7(3) no
C(12) C(11) H(7) 1_555 1_555 1_555 120.7(3) no
N(5) C(12) C(11) 1_555 1_555 1_555 124.3(3) ?
N(5) C(12) H(8) 1_555 1_555 1_555 117.8(3) no
C(11) C(12) H(8) 1_555 1_555 1_555 117.8(3) no
N(2) C(13) C(14) 1_555 1_555 1_555 120.0(2) ?
N(2) C(13) C(18) 1_555 1_555 1_555 118.7(2) ?
C(14) C(13) C(18) 1_555 1_555 1_555 121.3(2) ?
C(13) C(14) C(15) 1_555 1_555 1_555 119.5(2) ?
C(13) C(14) H(9) 1_555 1_555 1_555 120.3(2) no
C(15) C(14) H(9) 1_555 1_555 1_555 120.2(2) no
C(14) C(15) C(16) 1_555 1_555 1_555 119.3(2) ?
C(14) C(15) H(10) 1_555 1_555 1_555 120.3(2) no
C(16) C(15) H(10) 1_555 1_555 1_555 120.3(2) no
Cl(1) C(16) C(15) 1_555 1_555 1_555 119.6(2) ?
Cl(1) C(16) C(17) 1_555 1_555 1_555 119.1(2) ?
C(15) C(16) C(17) 1_555 1_555 1_555 121.3(2) ?
C(16) C(17) C(18) 1_555 1_555 1_555 119.3(2) ?
C(16) C(17) H(11) 1_555 1_555 1_555 120.4(2) no
C(18) C(17) H(11) 1_555 1_555 1_555 120.4(2) no
C(13) C(18) C(17) 1_555 1_555 1_555 119.3(2) ?
C(13) C(18) H(12) 1_555 1_555 1_555 120.3(2) no
C(17) C(18) H(12) 1_555 1_555 1_555 120.4(2) no

loop_
_geom_bond_atom_site_label_1
_geom_bond_atom_site_label_2
_geom_bond_site_symmetry_1
_geom_bond_site_symmetry_2
_geom_bond_distance
_geom_bond_publ_flag
Cl(1) C(16) 1_555 1_555 1.737(2) yes
N(1) C(1) 1_555 1_555 1.330(3) ?
N(1) C(5) 1_555 1_555 1.335(3) ?
N(2) C(6) 1_555 1_555 1.372(2) yes
N(2) C(7) 1_555 1_555 1.371(3) yes
N(2) C(13) 1_555 1_555 1.444(2) yes
N(3) N(4) 1_555 1_555 1.378(3) yes
N(3) C(6) 1_555 1_555 1.311(3) yes
N(4) C(7) 1_555 1_555 1.316(3) yes
N(5) C(8) 1_555 1_555 1.337(3) ?
N(5) C(12) 1_555 1_555 1.327(3) ?
C(1) C(2) 1_555 1_555 1.366(4) ?
C(2) C(3) 1_555 1_555 1.374(4) ?
C(3) C(4) 1_555 1_555 1.369(4) ?
C(4) C(5) 1_555 1_555 1.384(3) ?
C(5) C(6) 1_555 1_555 1.469(3) ?
C(7) C(8) 1_555 1_555 1.470(3) ?
C(8) C(9) 1_555 1_555 1.382(3) ?
C(9) C(10) 1_555 1_555 1.367(4) ?
C(10) C(11) 1_555 1_555 1.370(4) ?
C(11) C(12) 1_555 1_555 1.370(4) ?
C(13) C(14) 1_555 1_555 1.372(3) ?
C(13) C(18) 1_555 1_555 1.375(3) ?
C(14) C(15) 1_555 1_555 1.381(3) ?
C(15) C(16) 1_555 1_555 1.373(3) ?
C(16) C(17) 1_555 1_555 1.378(3) ?
C(17) C(18) 1_555 1_555 1.383(3) ?
